data_1008200
loop_
_publ_author_name
'Hodeau, J L'
'Marezio, M'
'Santoro, A'
'Roth, R S'

_publ_section_title
;
Neutron Profile Refinement of the Structures of Li~2~ Sn O~3~ and Li~2~
Zr O~3~
;
_journal_coden_ASTM JSSCBI
_journal_name_full 'Journal of Solid State Chemistry'
_journal_page_first 170
_journal_page_last 179
_journal_paper_doi 10.1016/0022-4596(82)90273-0
_journal_volume 45
_journal_year 1982
_chemical_formula_structural 'Li2 Zr O3'
_chemical_formula_sum 'Li2 O3 Zr'
_chemical_name_systematic 'Lithium zirconate'
_space_group_IT_number 15
_symmetry_cell_setting monoclinic
_symmetry_Int_Tables_number 15
_symmetry_space_group_name_Hall '-C 2yc'
_symmetry_space_group_name_H-M 'C 1 2/c 1'
_cell_angle_alpha 90
_cell_angle_beta 112.709(2)
_cell_angle_gamma 90
_cell_formula_units_Z 4
_cell_length_a 5.4218(2)
_cell_length_b 9.0216(4)
_cell_length_c 5.4187(2)
_cell_volume 244.5
_refine_ls_R_factor_all 0.0501
_cod_depositor_comments
;
 Changed mistyped cell angle gamma.
 
 Original value: 90.44
 
 With regard to the monoclinic crystal system and unique axis b, this angle 
 must be exactly 90.0 deg.
 
 Holger Putz
 2010.05.06
;
_cod_database_code 1008200

loop_
_symmetry_equiv_pos_as_xyz
x,y,z
-x,y,1/2-z
-x,-y,-z
x,-y,1/2+z
1/2+x,1/2+y,z
1/2-x,1/2+y,1/2-z
1/2-x,1/2-y,-z
1/2+x,1/2-y,1/2+z

loop_
_atom_site_label
_atom_site_type_symbol
_atom_site_symmetry_multiplicity
_atom_site_Wyckoff_symbol
_atom_site_fract_x
_atom_site_fract_y
_atom_site_fract_z
_atom_site_occupancy
_atom_site_attached_hydrogens
_atom_site_calc_flag
Zr1 Zr4+ 4 e 0. 0.0916(5) 0.25 1. 0 d
O1 O2- 4 d 0.25 0.25 0.5 1. 0 d
O2 O2- 8 f 0.2721(4) 0.5754(3) 0.4863(4) 1. 0 d
Li1 Li1+ 4 e 0. 0.423(2) 0.25 0.90(1) 0 d
Li2 Li1+ 4 e 0. 0.742(2) 0.25 0.92(1) 0 d

loop_
_atom_type_symbol
_atom_type_oxidation_number
Zr4+ 4.000
O2- -2.000
Li1+ 1.000
